data_2310366
loop_
_publ_author_name
'Cooper, M.'
'Robinson, K.'

_publ_section_title
;
 The crystal structure of the ternary alloy alpha (Al Mn Si)
;
_journal_name_full 'Acta Crystallographica (1,1948-23,1967)'
_journal_page_first 614
_journal_page_last 617
_journal_volume 20
_journal_year 1966
_chemical_formula_sum 'Al57 Mn12'
_space_group_IT_number 200
_symmetry_space_group_name_Hall '-P 2 2 3'
_symmetry_space_group_name_H-M 'P m -3'
_cell_angle_alpha 90
_cell_angle_beta 90
_cell_angle_gamma 90
_cell_formula_units_Z 2
_cell_length_a 12.68
_cell_length_b 12.68
_cell_length_c 12.68
_cell_volume 2038.721
_citation_journal_id_ASTM ACCRA9
_cod_data_source_file Cooper_ACCRA9_1966_1107.cif
_cod_data_source_block Al57Mn12
_cod_database_code 2310366

loop_
_symmetry_equiv_pos_as_xyz
x,y,z
-x,-y,z
x,-y,-z
-x,y,-z
z,x,y
-z,-x,y
z,-x,-y
-z,x,-y
y,z,x
y,-z,-x
-y,z,-x
-y,-z,x
-x,-y,-z
x,y,-z
-x,y,z
x,-y,z
-z,-x,-y
z,x,-y
-z,x,y
z,-x,y
-y,-z,-x
-y,z,x
y,-z,x
y,z,-x

loop_
_atom_site_label
_atom_site_type_symbol
_atom_site_fract_x
_atom_site_fract_y
_atom_site_fract_z
_atom_site_occupancy
_atom_site_U_iso_or_equiv
Mn2 Mn 0.1797 0.3085 0.5 1 0.0
Al4 Al 0.1636 0.0997 0 1 0.0
Mn1 Mn 0.3271 0.2006 0 1 0.0
Al6 Al 0.3319 0.4037 0 1 0.0
Al7 Al 0.1205 0.1175 0.5 1 0.0
Al5 Al 0.3342 0.399 0.5 1 0.0
Al8 Al 0.1185 0.1892 0.298 1 0.0
Al1 Al 0.3638 0 0 1 0.0
Al9 Al 0.3897 0.3127 0.1955 1 0.0
Al3 Al 0.2897 0 0.5 1 0.0
Al2 Al 0.1216 0.5 0.5 1 0.0
